data_1567159
loop_
_publ_author_name
'Liu, Zheng-Yan'
'Lai, Jia-Wei'
'Yang, Gang'
'Ren, Bao-Ping'
'Lv, Zhou-Yan'
'Si, Li-Ping'
'Zhang, Hao'
'Liu, Hai-Yang'

_publ_section_title
;
 Electrocatalytic hydrogen production by CN-- substituted cobalt triaryl
 corroles
;
_journal_issue 16
_journal_name_full 'Catalysis Science &amp; Technology'
_journal_page_first 5125
_journal_page_last 5135
_journal_paper_doi 10.1039/D2CY00606E
_journal_volume 12
_journal_year 2022
_chemical_formula_moiety 'C56 H37 Co N5 P'
_chemical_formula_sum 'C56 H37 Co N5 P'
_chemical_formula_weight 869.80
_space_group_crystal_system triclinic
_space_group_IT_number 2
_space_group_name_Hall '-P 1'
_space_group_name_H-M_alt 'P -1'
_atom_sites_solution_hydrogens geom
_atom_sites_solution_primary dual
_audit_creation_date 2021-07-07
_audit_creation_method
;
Olex2 1.2
(compiled 2018.05.29 svn.r3508 for OlexSys, GUI svn.r5506)
;
_audit_update_record
;
2021-10-15 deposited with the CCDC.	2022-06-22 downloaded from the CCDC.
;
_cell_angle_alpha 77.514(5)
_cell_angle_beta 83.542(6)
_cell_angle_gamma 79.876(6)
_cell_formula_units_Z 2
_cell_length_a 9.7214(18)
_cell_length_b 12.920(2)
_cell_length_c 17.269(3)
_cell_measurement_reflns_used 3109
_cell_measurement_temperature 150
_cell_measurement_theta_max 23.773
_cell_measurement_theta_min 2.222
_cell_volume 2078.5(6)
_computing_cell_refinement 'SAINT V8.40A (?, 2016)'
_computing_data_reduction 'SAINT V8.40A (?, 2016)'
_computing_molecular_graphics 'Olex2 (Dolomanov et al., 2009)'
_computing_publication_material 'Olex2 (Dolomanov et al., 2009)'
_computing_structure_refinement 'ShelXL (Sheldrick, 2015)'
_computing_structure_solution 'ShelXT (Sheldrick, 2015)'
_diffrn_ambient_temperature 150
_diffrn_measured_fraction_theta_full 0.987
_diffrn_measured_fraction_theta_max 0.978
_diffrn_measurement_device_type 'Bruker D8 VENTURE'
_diffrn_measurement_method '\f and \w scans'
_diffrn_radiation_type MoK\a
_diffrn_radiation_wavelength 0.71073
_diffrn_reflns_av_R_equivalents 0.1267
_diffrn_reflns_av_unetI/netI 0.1867
_diffrn_reflns_Laue_measured_fraction_full 0.987
_diffrn_reflns_Laue_measured_fraction_max 0.978
_diffrn_reflns_limit_h_max 11
_diffrn_reflns_limit_h_min -12
_diffrn_reflns_limit_k_max 16
_diffrn_reflns_limit_k_min -16
_diffrn_reflns_limit_l_max 21
_diffrn_reflns_limit_l_min -21
_diffrn_reflns_number 21831
_diffrn_reflns_point_group_measured_fraction_full 0.987
_diffrn_reflns_point_group_measured_fraction_max 0.978
_diffrn_reflns_theta_full 25.242
_diffrn_reflns_theta_max 26.398
_diffrn_reflns_theta_min 2.134
_diffrn_standards_number 0
_exptl_absorpt_coefficient_mu 0.499
_exptl_absorpt_correction_T_max 0.7454
_exptl_absorpt_correction_T_min 0.6205
_exptl_absorpt_correction_type multi-scan
_exptl_absorpt_process_details
'SADABS-2016/2 (Bruker,2016/2) was used for absorption correction. wR2(int) was 0.1169 before and 0.0720 after correction. The Ratio of minimum to maximum transmission is 0.8324. The \l/2 correction factor is Not present.'
_exptl_crystal_colour red
_exptl_crystal_colour_primary red
_exptl_crystal_density_diffrn 1.390
_exptl_crystal_description block
_exptl_crystal_F_000 900
_exptl_crystal_size_max 0.08
_exptl_crystal_size_mid 0.05
_exptl_crystal_size_min 0.03
_refine_diff_density_max 0.393
_refine_diff_density_min -0.616
_refine_diff_density_rms 0.091
_refine_ls_extinction_method none
_refine_ls_goodness_of_fit_ref 1.030
_refine_ls_hydrogen_treatment constr
_refine_ls_matrix_type full
_refine_ls_number_parameters 568
_refine_ls_number_reflns 8338
_refine_ls_number_restraints 0
_refine_ls_restrained_S_all 1.030
_refine_ls_R_factor_all 0.1912
_refine_ls_R_factor_gt 0.0810
_refine_ls_shift/su_max 0.001
_refine_ls_shift/su_mean 0.000
_refine_ls_structure_factor_coef Fsqd
_refine_ls_weighting_details 'w=1/[\s^2^(Fo^2^)+(0.0433P)^2^+1.6528P] where P=(Fo^2^+2Fc^2^)/3'
_refine_ls_weighting_scheme calc
_refine_ls_wR_factor_gt 0.1323
_refine_ls_wR_factor_ref 0.1739
_reflns_Friedel_coverage 0.000
_reflns_number_gt 4129
_reflns_number_total 8338
_reflns_threshold_expression 'I > 2\s(I)'
_cod_data_source_file d2cy00606e2.cif
_cod_data_source_block rbp_0m
_cod_depositor_comments 'Adding full bibliography for 1567159--1567160.cif.'
_cod_original_cell_volume 2078.4(7)
_cod_database_code 1567159
_shelx_shelxl_version_number 2018/3
_shelx_space_group_comment
;
The symmetry employed for this shelxl refinement is uniquely defined
by the following loop, which should always be used as a source of
symmetry information in preference to the above space-group names.
They are only intended as comments.
;
_shelx_estimated_absorpt_t_max 0.985
_shelx_estimated_absorpt_t_min 0.961
_olex2_refinement_description
;
1. Fixed Uiso
 At 1.2 times of:
  All C(H) groups
2.a Aromatic/amide H refined with riding coordinates:
 C34(H34), C10(H10), C36(H36), C25(H25), C30(H30), C26(H26), C52(H52),
 C44(H44), C37(H37), C39(H39), C50(H50), C42(H42), C53(H53), C32(H32), C11(H11),
  C45(H45), C55(H55), C31(H31), C33(H33), C7(H7), C43(H43), C22(H22), C41(H41),
 C56(H56), C21(H21), C54(H54), C6(H6), C19(H19), C48(H48), C47(H47), C49(H49),
 C4(H4), C18(H18), C3(H3), C15(H15), C16(H16), C17(H17)
;
_olex2_submission_special_instructions 'No special instructions were received'

loop_
_space_group_symop_operation_xyz
'x, y, z'
'-x, -y, -z'

loop_
_atom_site_label
_atom_site_type_symbol
_atom_site_fract_x
_atom_site_fract_y
_atom_site_fract_z
_atom_site_U_iso_or_equiv
_atom_site_adp_type
_atom_site_occupancy
_atom_site_site_symmetry_order
_atom_site_calc_flag
_atom_site_refinement_flags_posn
_atom_site_refinement_flags_adp
_atom_site_refinement_flags_occupancy
_atom_site_disorder_assembly
_atom_site_disorder_group
Co1 Co 0.39190(8) 0.42045(6) 0.74661(4) 0.0277(2) Uani 1 1 d . . . . .
P1 P 0.22992(15) 0.32948(11) 0.81252(9) 0.0273(4) Uani 1 1 d . . . . .
N1 N 0.3478(4) 0.5468(3) 0.7861(3) 0.0277(11) Uani 1 1 d . . . . .
N3 N 0.4908(4) 0.3058(3) 0.7019(3) 0.0274(11) Uani 1 1 d . . . . .
N2 N 0.2991(4) 0.4908(3) 0.6552(3) 0.0283(11) Uani 1 1 d . . . . .
N4 N 0.5205(4) 0.3888(3) 0.8234(3) 0.0275(11) Uani 1 1 d . . . . .
C24 C 0.5177(5) 0.4614(4) 0.8703(3) 0.0269(13) Uani 1 1 d . . . . .
C34 C 0.8740(5) 0.1267(4) 0.8659(3) 0.0288(13) Uani 1 1 d . . . . .
H34 H 0.899557 0.195660 0.860723 0.035 Uiso 1 1 calc R . . . .
C38 C 0.4680(5) 0.2846(4) 0.6301(3) 0.0260(13) Uani 1 1 d . . . . .
C9 C 0.2893(6) 0.4450(4) 0.5908(3) 0.0302(13) Uani 1 1 d . . . . .
C10 C 0.1928(6) 0.5152(4) 0.5389(3) 0.0352(14) Uani 1 1 d . . . . .
H10 H 0.164920 0.501909 0.491439 0.042 Uiso 1 1 calc R . . . .
C36 C 0.6293(5) 0.1506(4) 0.6833(3) 0.0291(13) Uani 1 1 d . . . . .
H36 H 0.695918 0.086812 0.692176 0.035 Uiso 1 1 calc R . . . .
C29 C 0.7441(5) 0.1176(4) 0.8420(3) 0.0267(13) Uani 1 1 d . . . . .
C27 C 0.6127(5) 0.2987(4) 0.8518(3) 0.0269(13) Uani 1 1 d . . . . .
C40 C 0.1673(6) 0.3536(4) 0.9120(3) 0.0298(13) Uani 1 1 d . . . . .
C35 C 0.5891(5) 0.2227(4) 0.7370(3) 0.0279(13) Uani 1 1 d . . . . .
C23 C 0.4200(5) 0.5550(4) 0.8476(3) 0.0276(13) Uani 1 1 d . . . . .
C25 C 0.6111(5) 0.4179(4) 0.9304(3) 0.0290(13) Uani 1 1 d . . . . .
H25 H 0.631607 0.452675 0.969977 0.035 Uiso 1 1 calc R . . . .
C30 C 0.7105(6) 0.0156(4) 0.8506(3) 0.0311(14) Uani 1 1 d . . . . .
H30 H 0.623670 0.007519 0.834165 0.037 Uiso 1 1 calc R . . . .
C26 C 0.6661(6) 0.3167(4) 0.9207(3) 0.0322(14) Uani 1 1 d . . . . .
H26 H 0.729073 0.266647 0.954054 0.039 Uiso 1 1 calc R . . . .
C13 C 0.1992(6) 0.6662(4) 0.6906(3) 0.0308(14) Uani 1 1 d . . . . .
C52 C 0.3038(6) 0.1275(4) 0.7697(3) 0.0338(14) Uani 1 1 d . . . . .
H52 H 0.295141 0.165757 0.716425 0.041 Uiso 1 1 calc R . . . .
C44 C 0.2642(6) 0.3533(4) 0.9654(3) 0.0306(13) Uani 1 1 d . . . . .
H44 H 0.360986 0.349299 0.948219 0.037 Uiso 1 1 calc R . . . .
C37 C 0.5567(6) 0.1882(4) 0.6178(3) 0.0333(14) Uani 1 1 d . . . . .
H37 H 0.563490 0.156532 0.572491 0.040 Uiso 1 1 calc R . . . .
C39 C 0.0251(6) 0.3600(4) 0.9379(3) 0.0311(14) Uani 1 1 d . . . . .
H39 H -0.042056 0.360791 0.901707 0.037 Uiso 1 1 calc R . . . .
N5 N 0.3397(6) 0.1910(4) 0.2287(3) 0.0547(15) Uani 1 1 d . . . . .
C51 C 0.2797(6) 0.1838(4) 0.8315(3) 0.0291(13) Uani 1 1 d . . . . .
C12 C 0.2137(6) 0.5911(4) 0.6418(3) 0.0311(14) Uani 1 1 d . . . . .
C8 C 0.3690(6) 0.3479(4) 0.5797(3) 0.0286(13) Uani 1 1 d . . . . .
C2 C 0.3447(6) 0.2470(4) 0.3622(3) 0.0353(15) Uani 1 1 d . . . . .
C20 C 0.2657(6) 0.6454(4) 0.7615(3) 0.0316(14) Uani 1 1 d . . . . .
C50 C -0.0017(6) 0.4658(4) 0.7570(3) 0.0374(15) Uani 1 1 d . . . . .
H50 H 0.033457 0.514671 0.780674 0.045 Uiso 1 1 calc R . . . .
C42 C -0.0177(7) 0.3654(4) 1.0167(4) 0.0384(15) Uani 1 1 d . . . . .
H42 H -0.114082 0.368780 1.034734 0.046 Uiso 1 1 calc R . . . .
C5 C 0.3575(6) 0.3132(4) 0.5036(3) 0.0281(13) Uani 1 1 d . . . . .
C53 C 0.3402(6) 0.0164(4) 0.7844(4) 0.0377(15) Uani 1 1 d . . . . .
H53 H 0.353551 -0.020763 0.741619 0.045 Uiso 1 1 calc R . . . .
C32 C 0.9279(6) -0.0651(4) 0.9057(3) 0.0348(14) Uani 1 1 d . . . . .
H32 H 0.989778 -0.127475 0.927533 0.042 Uiso 1 1 calc R . . . .
C11 C 0.1491(6) 0.6034(5) 0.5697(3) 0.0392(15) Uani 1 1 d . . . . .
H11 H 0.085387 0.664131 0.547015 0.047 Uiso 1 1 calc R . . . .
C46 C 0.0733(6) 0.3626(4) 0.7592(3) 0.0310(14) Uani 1 1 d . . . . .
C45 C 0.0221(6) 0.2951(5) 0.7197(3) 0.0381(15) Uani 1 1 d . . . . .
H45 H 0.072225 0.225152 0.718971 0.046 Uiso 1 1 calc R . . . .
C55 C 0.3390(6) 0.0141(4) 0.9225(4) 0.0340(14) Uani 1 1 d . . . . .
H55 H 0.353759 -0.024354 0.975115 0.041 Uiso 1 1 calc R . . . .
C31 C 0.8007(6) -0.0741(4) 0.8826(3) 0.0347(14) Uani 1 1 d . . . . .
H31 H 0.774654 -0.143118 0.888710 0.042 Uiso 1 1 calc R . . . .
C33 C 0.9653(6) 0.0361(4) 0.8968(3) 0.0349(14) Uani 1 1 d . . . . .
H33 H 1.053654 0.043068 0.912034 0.042 Uiso 1 1 calc R . . . .
C7 C 0.4398(6) 0.3106(5) 0.3677(4) 0.0428(16) Uani 1 1 d . . . . .
H7 H 0.501410 0.332819 0.322784 0.051 Uiso 1 1 calc R . . . .
C43 C 0.2194(6) 0.3589(4) 1.0442(3) 0.0359(15) Uani 1 1 d . . . . .
H43 H 0.285655 0.358088 1.080845 0.043 Uiso 1 1 calc R . . . .
C22 C 0.3810(6) 0.6597(4) 0.8642(3) 0.0317(14) Uani 1 1 d . . . . .
H22 H 0.414284 0.686069 0.904745 0.038 Uiso 1 1 calc R . . . .
C41 C 0.0801(6) 0.3656(4) 1.0684(4) 0.0379(15) Uani 1 1 d . . . . .
H41 H 0.050091 0.370575 1.121963 0.045 Uiso 1 1 calc R . . . .
C28 C 0.6445(5) 0.2147(4) 0.8097(3) 0.0306(14) Uani 1 1 d . . . . .
C56 C 0.2991(5) 0.1255(4) 0.9081(3) 0.0314(14) Uani 1 1 d . . . . .
H56 H 0.285019 0.161837 0.951334 0.038 Uiso 1 1 calc R . . . .
C21 C 0.2865(6) 0.7157(4) 0.8111(3) 0.0336(14) Uani 1 1 d . . . . .
H21 H 0.242872 0.788185 0.807796 0.040 Uiso 1 1 calc R . . . .
C14 C 0.1296(6) 0.7791(4) 0.6627(3) 0.0340(14) Uani 1 1 d . . . . .
C54 C 0.3571(6) -0.0398(4) 0.8611(4) 0.0383(15) Uani 1 1 d . . . . .
H54 H 0.381111 -0.115752 0.871314 0.046 Uiso 1 1 calc R . . . .
C6 C 0.4475(6) 0.3430(5) 0.4381(3) 0.0404(15) Uani 1 1 d . . . . .
H6 H 0.515365 0.386282 0.441396 0.049 Uiso 1 1 calc R . . . .
C19 C 0.0286(6) 0.8310(4) 0.7108(3) 0.0358(15) Uani 1 1 d . . . . .
H19 H -0.006271 0.791750 0.759949 0.043 Uiso 1 1 calc R . . . .
C48 C -0.1750(7) 0.4288(6) 0.6833(4) 0.0517(18) Uani 1 1 d . . . . .
H48 H -0.260567 0.450768 0.658411 0.062 Uiso 1 1 calc R . . . .
C1 C 0.3400(7) 0.2145(5) 0.2880(4) 0.0433(16) Uani 1 1 d . . . . .
C47 C -0.1006(6) 0.3291(5) 0.6817(4) 0.0472(17) Uani 1 1 d . . . . .
H47 H -0.133278 0.282932 0.654397 0.057 Uiso 1 1 calc R . . . .
C49 C -0.1265(6) 0.4977(5) 0.7209(4) 0.0461(17) Uani 1 1 d . . . . .
H49 H -0.178645 0.566902 0.721912 0.055 Uiso 1 1 calc R . . . .
C4 C 0.2591(7) 0.2506(5) 0.4967(4) 0.0526(18) Uani 1 1 d . . . . .
H4 H 0.195749 0.229882 0.541186 0.063 Uiso 1 1 calc R . . . .
C18 C -0.0219(7) 0.9396(5) 0.6879(4) 0.0510(18) Uani 1 1 d . . . . .
H18 H -0.091128 0.974327 0.721201 0.061 Uiso 1 1 calc R . . . .
C3 C 0.2513(7) 0.2175(5) 0.4262(4) 0.0567(19) Uani 1 1 d . . . . .
H3 H 0.182740 0.175224 0.422051 0.068 Uiso 1 1 calc R . . . .
C15 C 0.1784(7) 0.8392(5) 0.5907(4) 0.0468(17) Uani 1 1 d . . . . .
H15 H 0.248373 0.805279 0.557374 0.056 Uiso 1 1 calc R . . . .
C16 C 0.1272(8) 0.9468(5) 0.5672(4) 0.064(2) Uani 1 1 d . . . . .
H16 H 0.159136 0.986210 0.517370 0.077 Uiso 1 1 calc R . . . .
C17 C 0.0285(8) 0.9964(5) 0.6172(4) 0.062(2) Uani 1 1 d . . . . .
H17 H -0.004794 1.070993 0.602227 0.075 Uiso 1 1 calc R . . . .

loop_
_atom_site_aniso_label
_atom_site_aniso_U_11
_atom_site_aniso_U_22
_atom_site_aniso_U_33
_atom_site_aniso_U_23
_atom_site_aniso_U_13
_atom_site_aniso_U_12
Co1 0.0277(4) 0.0321(4) 0.0230(5) -0.0069(3) -0.0006(3) -0.0031(3)
P1 0.0276(8) 0.0310(8) 0.0234(9) -0.0076(7) 0.0000(7) -0.0035(6)
N1 0.028(3) 0.028(3) 0.025(3) -0.003(2) 0.003(2) -0.007(2)
N3 0.027(3) 0.031(3) 0.025(3) -0.010(2) -0.004(2) 0.000(2)
N2 0.026(3) 0.036(3) 0.022(3) -0.008(2) 0.000(2) -0.001(2)
N4 0.027(3) 0.029(3) 0.026(3) -0.006(2) -0.005(2) -0.004(2)
C24 0.020(3) 0.036(3) 0.025(3) -0.006(3) -0.005(3) -0.004(2)
C34 0.027(3) 0.032(3) 0.028(3) -0.008(3) 0.000(3) -0.002(3)
C38 0.024(3) 0.029(3) 0.025(3) -0.005(3) 0.000(3) -0.003(2)
C9 0.035(3) 0.032(3) 0.023(3) -0.004(3) -0.005(3) -0.003(3)
C10 0.034(3) 0.049(4) 0.023(3) -0.005(3) -0.010(3) -0.005(3)
C36 0.029(3) 0.032(3) 0.026(3) -0.005(3) 0.000(3) -0.005(3)
C29 0.028(3) 0.026(3) 0.025(3) -0.007(2) 0.001(3) -0.002(2)
C27 0.028(3) 0.030(3) 0.024(3) -0.004(3) -0.003(3) -0.008(3)
C40 0.038(3) 0.024(3) 0.027(3) -0.006(3) 0.001(3) -0.007(3)
C35 0.025(3) 0.031(3) 0.030(4) -0.015(3) 0.003(3) -0.001(2)
C23 0.031(3) 0.035(3) 0.017(3) -0.003(3) -0.004(3) -0.009(3)
C25 0.033(3) 0.033(3) 0.024(3) -0.009(3) -0.007(3) -0.007(3)
C30 0.032(3) 0.038(3) 0.022(3) -0.007(3) -0.001(3) -0.005(3)
C26 0.035(3) 0.034(3) 0.027(3) -0.006(3) -0.008(3) -0.001(3)
C13 0.026(3) 0.037(3) 0.027(3) -0.007(3) 0.003(3) -0.003(3)
C52 0.036(3) 0.037(3) 0.028(4) -0.006(3) 0.001(3) -0.008(3)
C44 0.034(3) 0.034(3) 0.025(3) -0.007(3) -0.001(3) -0.010(3)
C37 0.042(4) 0.040(3) 0.016(3) -0.007(3) -0.003(3) -0.002(3)
C39 0.034(3) 0.030(3) 0.028(4) -0.001(3) -0.002(3) -0.006(3)
N5 0.055(4) 0.073(4) 0.045(4) -0.030(3) 0.002(3) -0.015(3)
C51 0.030(3) 0.031(3) 0.025(3) -0.005(3) 0.000(3) -0.005(3)
C12 0.032(3) 0.035(3) 0.023(3) -0.004(3) 0.003(3) -0.001(3)
C8 0.032(3) 0.034(3) 0.020(3) -0.005(3) -0.001(3) -0.009(3)
C2 0.041(4) 0.041(4) 0.024(4) -0.013(3) -0.004(3) -0.001(3)
C20 0.027(3) 0.031(3) 0.037(4) -0.010(3) 0.005(3) -0.008(3)
C50 0.035(4) 0.044(4) 0.028(4) 0.002(3) -0.003(3) -0.005(3)
C42 0.046(4) 0.029(3) 0.033(4) -0.002(3) 0.009(3) 0.001(3)
C5 0.032(3) 0.028(3) 0.023(3) -0.006(3) -0.003(3) 0.002(3)
C53 0.036(4) 0.036(3) 0.042(4) -0.016(3) 0.011(3) -0.012(3)
C32 0.039(4) 0.035(3) 0.027(4) -0.004(3) -0.004(3) 0.004(3)
C11 0.045(4) 0.043(4) 0.028(4) -0.011(3) -0.008(3) 0.004(3)
C46 0.029(3) 0.038(3) 0.025(3) -0.006(3) -0.004(3) -0.003(3)
C45 0.034(3) 0.048(4) 0.030(4) -0.003(3) -0.001(3) -0.009(3)
C55 0.035(3) 0.031(3) 0.035(4) -0.004(3) -0.006(3) -0.005(3)
C31 0.043(4) 0.033(3) 0.028(4) -0.006(3) -0.009(3) -0.003(3)
C33 0.029(3) 0.042(4) 0.033(4) -0.008(3) -0.006(3) -0.001(3)
C7 0.041(4) 0.066(4) 0.027(4) -0.018(3) 0.006(3) -0.017(3)
C43 0.046(4) 0.031(3) 0.033(4) -0.006(3) -0.011(3) -0.008(3)
C22 0.036(3) 0.032(3) 0.029(4) -0.008(3) 0.001(3) -0.010(3)
C41 0.049(4) 0.035(3) 0.030(4) -0.010(3) 0.000(3) -0.005(3)
C28 0.028(3) 0.033(3) 0.034(4) -0.012(3) -0.001(3) -0.007(3)
C56 0.031(3) 0.031(3) 0.035(4) -0.011(3) -0.005(3) -0.004(3)
C21 0.037(3) 0.032(3) 0.030(4) -0.007(3) 0.002(3) -0.003(3)
C14 0.036(3) 0.038(3) 0.029(4) -0.012(3) -0.001(3) -0.004(3)
C54 0.032(3) 0.029(3) 0.056(5) -0.013(3) 0.004(3) -0.010(3)
C6 0.040(4) 0.054(4) 0.033(4) -0.016(3) 0.004(3) -0.016(3)
C19 0.035(3) 0.035(3) 0.032(4) -0.004(3) -0.001(3) 0.002(3)
C48 0.036(4) 0.082(5) 0.031(4) 0.004(4) -0.007(3) -0.010(4)
C1 0.046(4) 0.042(4) 0.046(5) -0.019(3) -0.009(4) -0.002(3)
C47 0.034(4) 0.077(5) 0.031(4) -0.003(4) -0.007(3) -0.017(4)
C49 0.036(4) 0.052(4) 0.039(4) 0.007(3) 0.000(3) 0.001(3)
C4 0.063(5) 0.078(5) 0.025(4) -0.013(4) 0.009(3) -0.037(4)
C18 0.057(4) 0.047(4) 0.042(5) -0.009(3) -0.001(4) 0.008(3)
C3 0.072(5) 0.074(5) 0.037(4) -0.014(4) -0.008(4) -0.037(4)
C15 0.051(4) 0.047(4) 0.033(4) -0.002(3) 0.009(3) 0.003(3)
C16 0.080(5) 0.050(4) 0.044(5) 0.001(4) 0.018(4) 0.012(4)
C17 0.075(5) 0.047(4) 0.056(5) -0.014(4) 0.002(4) 0.018(4)

loop_
_atom_type_symbol
_atom_type_description
_atom_type_scat_dispersion_real
_atom_type_scat_dispersion_imag
_atom_type_scat_source
C C 0.0033 0.0016 'International Tables Vol C Tables 4.2.6.8 and 6.1.1.4'
H H 0.0000 0.0000 'International Tables Vol C Tables 4.2.6.8 and 6.1.1.4'
Co Co 0.3494 0.9721 'International Tables Vol C Tables 4.2.6.8 and 6.1.1.4'
N N 0.0061 0.0033 'International Tables Vol C Tables 4.2.6.8 and 6.1.1.4'
P P 0.1023 0.0942 'International Tables Vol C Tables 4.2.6.8 and 6.1.1.4'

loop_
_geom_angle_atom_site_label_1
_geom_angle_atom_site_label_2
_geom_angle_atom_site_label_3
_geom_angle
_geom_angle_site_symmetry_1
_geom_angle_site_symmetry_3
_geom_angle_publ_flag
N1 Co1 P1 100.93(14) . . ?
N1 Co1 N3 162.46(18) . . ?
N1 Co1 N2 89.21(18) . . ?
N3 Co1 P1 94.84(14) . . ?
N3 Co1 N2 95.60(18) . . ?
N2 Co1 P1 100.03(14) . . ?
N4 Co1 P1 98.98(14) . . ?
N4 Co1 N1 81.19(18) . . ?
N4 Co1 N3 88.87(18) . . ?
N4 Co1 N2 160.02(18) . . ?
C40 P1 Co1 117.32(18) . . ?
C51 P1 Co1 115.11(18) . . ?
C51 P1 C40 102.0(2) . . ?
C46 P1 Co1 109.89(19) . . ?
C46 P1 C40 103.7(3) . . ?
C46 P1 C51 107.7(3) . . ?
C23 N1 Co1 117.6(3) . . ?
C23 N1 C20 107.8(4) . . ?
C20 N1 Co1 134.1(4) . . ?
C38 N3 Co1 125.1(3) . . ?
C38 N3 C35 107.4(4) . . ?
C35 N3 Co1 127.3(4) . . ?
C9 N2 Co1 124.9(3) . . ?
C9 N2 C12 106.2(4) . . ?
C12 N2 Co1 128.4(4) . . ?
C24 N4 Co1 117.7(3) . . ?
C24 N4 C27 108.3(4) . . ?
C27 N4 Co1 133.5(4) . . ?
N4 C24 C23 112.2(5) . . ?
N4 C24 C25 109.3(4) . . ?
C23 C24 C25 138.5(5) . . ?
C29 C34 H34 119.7 . . ?
C33 C34 H34 119.7 . . ?
C33 C34 C29 120.6(5) . . ?
N3 C38 C37 109.4(4) . . ?
N3 C38 C8 123.8(5) . . ?
C8 C38 C37 126.8(5) . . ?
N2 C9 C10 109.3(4) . . ?
N2 C9 C8 123.1(5) . . ?
C8 C9 C10 127.6(5) . . ?
C9 C10 H10 126.3 . . ?
C11 C10 C9 107.3(5) . . ?
C11 C10 H10 126.3 . . ?
C35 C36 H36 125.6 . . ?
C37 C36 H36 125.6 . . ?
C37 C36 C35 108.8(5) . . ?
C34 C29 C28 121.0(5) . . ?
C30 C29 C34 118.0(5) . . ?
C30 C29 C28 121.1(5) . . ?
N4 C27 C26 107.3(5) . . ?
N4 C27 C28 119.9(5) . . ?
C28 C27 C26 132.7(5) . . ?
C44 C40 P1 119.2(4) . . ?
C44 C40 C39 119.5(5) . . ?
C39 C40 P1 120.9(4) . . ?
N3 C35 C36 107.7(5) . . ?
N3 C35 C28 125.8(5) . . ?
C28 C35 C36 126.4(5) . . ?
N1 C23 C24 111.2(5) . . ?
N1 C23 C22 109.1(4) . . ?
C24 C23 C22 139.4(5) . . ?
C24 C25 H25 126.6 . . ?
C26 C25 C24 106.9(5) . . ?
C26 C25 H25 126.6 . . ?
C29 C30 H30 119.4 . . ?
C31 C30 C29 121.2(5) . . ?
C31 C30 H30 119.4 . . ?
C27 C26 H26 125.9 . . ?
C25 C26 C27 108.2(5) . . ?
C25 C26 H26 125.9 . . ?
C12 C13 C20 122.4(5) . . ?
C12 C13 C14 120.4(5) . . ?
C20 C13 C14 116.5(5) . . ?
C51 C52 H52 119.4 . . ?
C53 C52 H52 119.4 . . ?
C53 C52 C51 121.3(5) . . ?
C40 C44 H44 120.0 . . ?
C40 C44 C43 120.0(5) . . ?
C43 C44 H44 120.0 . . ?
C38 C37 H37 126.6 . . ?
C36 C37 C38 106.7(5) . . ?
C36 C37 H37 126.6 . . ?
C40 C39 H39 120.1 . . ?
C42 C39 C40 119.8(5) . . ?
C42 C39 H39 120.1 . . ?
C52 C51 P1 121.4(4) . . ?
C56 C51 P1 120.9(4) . . ?
C56 C51 C52 117.6(5) . . ?
N2 C12 C11 108.3(5) . . ?
C13 C12 N2 124.9(5) . . ?
C13 C12 C11 126.8(5) . . ?
C38 C8 C5 116.9(5) . . ?
C9 C8 C38 125.6(5) . . ?
C9 C8 C5 117.2(5) . . ?
C7 C2 C1 119.1(6) . . ?
C7 C2 C3 120.2(6) . . ?
C3 C2 C1 120.7(6) . . ?
N1 C20 C13 120.1(5) . . ?
N1 C20 C21 108.1(5) . . ?
C13 C20 C21 130.9(5) . . ?
C46 C50 H50 119.5 . . ?
C49 C50 H50 119.5 . . ?
C49 C50 C46 120.9(6) . . ?
C39 C42 H42 120.1 . . ?
C41 C42 C39 119.7(6) . . ?
C41 C42 H42 120.1 . . ?
C6 C5 C8 119.7(5) . . ?
C6 C5 C4 118.3(5) . . ?
C4 C5 C8 122.0(5) . . ?
C52 C53 H53 120.0 . . ?
C54 C53 C52 120.0(5) . . ?
C54 C53 H53 120.0 . . ?
C31 C32 H32 120.3 . . ?
C31 C32 C33 119.4(5) . . ?
C33 C32 H32 120.3 . . ?
C10 C11 C12 108.8(5) . . ?
C10 C11 H11 125.6 . . ?
C12 C11 H11 125.6 . . ?
C50 C46 P1 116.2(4) . . ?
C50 C46 C45 117.7(5) . . ?
C45 C46 P1 126.0(4) . . ?
C46 C45 H45 119.6 . . ?
C47 C45 C46 120.7(6) . . ?
C47 C45 H45 119.6 . . ?
C56 C55 H55 119.8 . . ?
C54 C55 H55 119.8 . . ?
C54 C55 C56 120.3(5) . . ?
C30 C31 H31 119.6 . . ?
C32 C31 C30 120.8(5) . . ?
C32 C31 H31 119.6 . . ?
C34 C33 C32 120.0(5) . . ?
C34 C33 H33 120.0 . . ?
C32 C33 H33 120.0 . . ?
C2 C7 H7 119.7 . . ?
C2 C7 C6 120.6(6) . . ?
C6 C7 H7 119.7 . . ?
C44 C43 H43 120.1 . . ?
C41 C43 C44 119.8(6) . . ?
C41 C43 H43 120.1 . . ?
C23 C22 H22 126.3 . . ?
C21 C22 C23 107.4(5) . . ?
C21 C22 H22 126.3 . . ?
C42 C41 H41 119.4 . . ?
C43 C41 C42 121.2(6) . . ?
C43 C41 H41 119.4 . . ?
C27 C28 C29 118.8(5) . . ?
C35 C28 C29 119.8(5) . . ?
C35 C28 C27 121.3(5) . . ?
C51 C56 C55 120.9(5) . . ?
C51 C56 H56 119.5 . . ?
C55 C56 H56 119.5 . . ?
C20 C21 H21 126.2 . . ?
C22 C21 C20 107.6(5) . . ?
C22 C21 H21 126.2 . . ?
C19 C14 C13 121.7(5) . . ?
C19 C14 C15 118.1(5) . . ?
C15 C14 C13 119.7(5) . . ?
C53 C54 H54 120.1 . . ?
C55 C54 C53 119.8(5) . . ?
C55 C54 H54 120.1 . . ?
C5 C6 C7 120.6(6) . . ?
C5 C6 H6 119.7 . . ?
C7 C6 H6 119.7 . . ?
C14 C19 H19 119.6 . . ?
C18 C19 C14 120.8(6) . . ?
C18 C19 H19 119.6 . . ?
C47 C48 H48 119.8 . . ?
C47 C48 C49 120.3(6) . . ?
C49 C48 H48 119.8 . . ?
N5 C1 C2 177.8(7) . . ?
C45 C47 H47 119.8 . . ?
C48 C47 C45 120.4(6) . . ?
C48 C47 H47 119.8 . . ?
C50 C49 H49 120.1 . . ?
C48 C49 C50 119.8(6) . . ?
C48 C49 H49 120.1 . . ?
C5 C4 H4 119.3 . . ?
C5 C4 C3 121.3(6) . . ?
C3 C4 H4 119.3 . . ?
C19 C18 H18 120.2 . . ?
C17 C18 C19 119.7(6) . . ?
C17 C18 H18 120.2 . . ?
C2 C3 C4 118.9(6) . . ?
C2 C3 H3 120.5 . . ?
C4 C3 H3 120.5 . . ?
C14 C15 H15 119.3 . . ?
C16 C15 C14 121.3(6) . . ?
C16 C15 H15 119.3 . . ?
C15 C16 H16 120.5 . . ?
C15 C16 C17 119.0(6) . . ?
C17 C16 H16 120.5 . . ?
C18 C17 C16 121.0(6) . . ?
C18 C17 H17 119.5 . . ?
C16 C17 H17 119.5 . . ?

loop_
_geom_bond_atom_site_label_1
_geom_bond_atom_site_label_2
_geom_bond_distance
_geom_bond_site_symmetry_2
_geom_bond_publ_flag
Co1 P1 2.1967(16) . ?
Co1 N1 1.867(4) . ?
Co1 N3 1.882(4) . ?
Co1 N2 1.883(4) . ?
Co1 N4 1.856(4) . ?
P1 C40 1.830(6) . ?
P1 C51 1.825(5) . ?
P1 C46 1.807(5) . ?
N1 C23 1.369(6) . ?
N1 C20 1.387(6) . ?
N3 C38 1.376(6) . ?
N3 C35 1.386(6) . ?
N2 C9 1.386(6) . ?
N2 C12 1.399(6) . ?
N4 C24 1.362(6) . ?
N4 C27 1.374(6) . ?
C24 C23 1.412(7) . ?
C24 C25 1.413(7) . ?
C34 H34 0.9500 . ?
C34 C29 1.403(7) . ?
C34 C33 1.383(7) . ?
C38 C37 1.426(7) . ?
C38 C8 1.399(7) . ?
C9 C10 1.430(7) . ?
C9 C8 1.393(7) . ?
C10 H10 0.9500 . ?
C10 C11 1.343(7) . ?
C36 H36 0.9500 . ?
C36 C35 1.429(7) . ?
C36 C37 1.355(7) . ?
C29 C30 1.386(7) . ?
C29 C28 1.488(7) . ?
C27 C26 1.429(7) . ?
C27 C28 1.405(7) . ?
C40 C44 1.389(7) . ?
C40 C39 1.398(7) . ?
C35 C28 1.398(7) . ?
C23 C22 1.421(7) . ?
C25 H25 0.9500 . ?
C25 C26 1.362(7) . ?
C30 H30 0.9500 . ?
C30 C31 1.376(7) . ?
C26 H26 0.9500 . ?
C13 C12 1.397(7) . ?
C13 C20 1.401(7) . ?
C13 C14 1.498(7) . ?
C52 H52 0.9500 . ?
C52 C51 1.394(7) . ?
C52 C53 1.391(7) . ?
C44 H44 0.9500 . ?
C44 C43 1.394(7) . ?
C37 H37 0.9500 . ?
C39 H39 0.9500 . ?
C39 C42 1.390(7) . ?
N5 C1 1.129(7) . ?
C51 C56 1.389(7) . ?
C12 C11 1.423(7) . ?
C8 C5 1.500(7) . ?
C2 C7 1.364(8) . ?
C2 C1 1.439(8) . ?
C2 C3 1.381(8) . ?
C20 C21 1.429(7) . ?
C50 H50 0.9500 . ?
C50 C46 1.398(7) . ?
C50 C49 1.384(8) . ?
C42 H42 0.9500 . ?
C42 C41 1.377(8) . ?
C5 C6 1.379(7) . ?
C5 C4 1.386(8) . ?
C53 H53 0.9500 . ?
C53 C54 1.378(8) . ?
C32 H32 0.9500 . ?
C32 C31 1.372(7) . ?
C32 C33 1.391(7) . ?
C11 H11 0.9500 . ?
C46 C45 1.399(7) . ?
C45 H45 0.9500 . ?
C45 C47 1.383(8) . ?
C55 H55 0.9500 . ?
C55 C56 1.398(7) . ?
C55 C54 1.370(7) . ?
C31 H31 0.9500 . ?
C33 H33 0.9500 . ?
C7 H7 0.9500 . ?
C7 C6 1.382(7) . ?
C43 H43 0.9500 . ?
C43 C41 1.365(8) . ?
C22 H22 0.9500 . ?
C22 C21 1.370(7) . ?
C41 H41 0.9500 . ?
C56 H56 0.9500 . ?
C21 H21 0.9500 . ?
C14 C19 1.390(7) . ?
C14 C15 1.396(8) . ?
C54 H54 0.9500 . ?
C6 H6 0.9500 . ?
C19 H19 0.9500 . ?
C19 C18 1.388(7) . ?
C48 H48 0.9500 . ?
C48 C47 1.366(8) . ?
C48 C49 1.378(8) . ?
C47 H47 0.9500 . ?
C49 H49 0.9500 . ?
C4 H4 0.9500 . ?
C4 C3 1.390(8) . ?
C18 H18 0.9500 . ?
C18 C17 1.369(9) . ?
C3 H3 0.9500 . ?
C15 H15 0.9500 . ?
C15 C16 1.380(8) . ?
C16 H16 0.9500 . ?
C16 C17 1.383(9) . ?
C17 H17 0.9500 . ?
